data_2019520
loop_
_publ_author_name
'Lutz, Martin'
'Huang, Yuxing'
'Moret, Marc-Etienne'
'Klein Gebbink, Robertus J. M.'

_publ_section_title
;
 Phase transitions and twinned low-temperature structures of
 tetraethylammonium tetrachloridoferrate(III)
;
_journal_coeditor_code GZ3264
_journal_issue 5
_journal_name_full 'Acta Crystallographica Section C'
_journal_page_first 470
_journal_page_last 476
_journal_paper_doi 10.1107/S2053229614007955
_journal_volume 70
_journal_year 2014
_chemical_formula_iupac '(C8 H20 N) [Fe Cl4]'
_chemical_formula_moiety 'C8 H20 N +, Cl4 Fe -'
_chemical_formula_sum 'C8 H20 Cl4 Fe N'
_chemical_formula_weight 327.90
_chemical_name_systematic
;
Tetraethylammonium tetrachloridoferrate(III)
;
_space_group_crystal_system hexagonal
_space_group_IT_number 173
_space_group_name_Hall 'P 6c'
_space_group_name_H-M_alt 'P 63'
_symmetry_space_group_name_Hall 'P 6c'
_symmetry_space_group_name_H-M 'P 63'
_atom_sites_solution_hydrogens geom
_atom_sites_solution_primary heavy
_atom_sites_solution_secondary difmap
_audit_creation_method SHELXL-2013
_cell_angle_alpha 90
_cell_angle_beta 90
_cell_angle_gamma 120
_cell_formula_units_Z 18
_cell_length_a 24.5130(6)
_cell_length_b 24.5130(6)
_cell_length_c 13.0356(5)
_cell_measurement_reflns_used 54564
_cell_measurement_temperature 230(2)
_cell_measurement_theta_max 27.48
_cell_measurement_theta_min 1.56
_cell_volume 6783.5(4)
_computing_cell_refinement 'Peakref (Schreurs, 2013)'
_computing_data_collection 'APEX2 (Bruker, 2007)'
_computing_data_reduction 'Eval15 (Schreurs <i>et al.</i>, 2010) and SADABS (Sheldrick, 2012)'
_computing_molecular_graphics 'PLATON (Spek, 2009)'
_computing_publication_material 'manual editing of the SHELXL output'
_computing_structure_refinement 'SHELXL2013 (Sheldrick, 2008)'
_computing_structure_solution 'SHELXT (Sheldrick, 2014)'
_diffrn_ambient_temperature 230(2)
_diffrn_measured_fraction_theta_full 1.000
_diffrn_measured_fraction_theta_max 1.000
_diffrn_measurement_device_type 'Bruker Kappa APEXII'
_diffrn_measurement_method '\f and \w scans'
_diffrn_radiation_type MoK\a
_diffrn_radiation_wavelength 0.71073
_diffrn_reflns_av_R_equivalents 0.0261
_diffrn_reflns_limit_h_max 31
_diffrn_reflns_limit_h_min -27
_diffrn_reflns_limit_k_max 30
_diffrn_reflns_limit_k_min -30
_diffrn_reflns_limit_l_max 16
_diffrn_reflns_limit_l_min -16
_diffrn_reflns_number 75629
_diffrn_reflns_theta_full 25.242
_diffrn_reflns_theta_max 27.482
_diffrn_reflns_theta_min 1.562
_exptl_absorpt_coefficient_mu 1.679
_exptl_absorpt_correction_T_max 0.7456
_exptl_absorpt_correction_T_min 0.6600
_exptl_absorpt_correction_type multi-scan
_exptl_absorpt_process_details '(SADABS; Sheldrick, 2012)'
_exptl_crystal_colour yellow
_exptl_crystal_density_diffrn 1.445
_exptl_crystal_description block
_exptl_crystal_F_000 3042
_exptl_crystal_size_max 0.43
_exptl_crystal_size_mid 0.34
_exptl_crystal_size_min 0.10
_refine_diff_density_max 0.374
_refine_diff_density_min -0.278
_refine_ls_extinction_method none
_refine_ls_goodness_of_fit_ref 1.025
_refine_ls_hydrogen_treatment constr
_refine_ls_matrix_type full
_refine_ls_number_parameters 392
_refine_ls_number_reflns 10366
_refine_ls_number_restraints 1
_refine_ls_restrained_S_all 1.025
_refine_ls_R_factor_all 0.0414
_refine_ls_R_factor_gt 0.0321
_refine_ls_shift/su_max 0.019
_refine_ls_shift/su_mean 0.003
_refine_ls_structure_factor_coef Fsqd
_refine_ls_weighting_details 'w=1/[\s^2^(Fo^2^)+(0.0386P)^2^+1.8713P] where P=(Fo^2^+2Fc^2^)/3'
_refine_ls_weighting_scheme calc
_refine_ls_wR_factor_gt 0.0777
_refine_ls_wR_factor_ref 0.0829
_reflns_number_gt 8945
_reflns_number_total 10366
_reflns_threshold_expression I>2\s(I)
_cod_data_source_file gz3264sup1.cif
_cod_data_source_block Ib
_cod_depositor_comments 'Adding full bibliography for 2019519--2019522.cif.'
_cod_original_cell_volume 6783.5(5)
_cod_database_code 2019520
_cod_database_fobs_code 2019520
_shelx_space_group_comment
;
The symmetry employed for this shelxl refinement is uniquely defined
by the following loop, which should always be used as a source of
symmetry information in preference to the above space-group names.
They are only intended as comments.
;
_shelxl_version_number 2.013

loop_
_space_group_symop_operation_xyz
'x, y, z'
'x-y, x, z+1/2'
'-y, x-y, z'
'-x, -y, z+1/2'
'-x+y, -x, z'
'y, -x+y, z+1/2'

loop_
_atom_site_type_symbol
_atom_site_label
_atom_site_fract_x
_atom_site_fract_y
_atom_site_fract_z
_atom_site_U_iso_or_equiv
_atom_site_adp_type
_atom_site_calc_flag
_atom_site_occupancy
N N1 0.4403(2) 0.2207(2) 0.5833(5) 0.0306(13) Uani d 1
C C11 0.3821(3) 0.1560(3) 0.5953(5) 0.0551(18) Uani d 1
H H11A 0.3784 0.1309 0.5345 0.066 Uiso calc 1
H H11B 0.3883 0.1352 0.6547 0.066 Uiso calc 1
C C21 0.3212(4) 0.1560(3) 0.6091(6) 0.065(3) Uani d 1
H H21A 0.3276 0.1893 0.6564 0.097 Uiso calc 1
H H21B 0.2895 0.1157 0.6365 0.097 Uiso calc 1
H H21C 0.3072 0.1631 0.5434 0.097 Uiso calc 1
C C31 0.4484(4) 0.2584(3) 0.6780(5) 0.0600(17) Uani d 1
H H31A 0.4526 0.2360 0.7369 0.072 Uiso calc 1
H H31B 0.4102 0.2611 0.6883 0.072 Uiso calc 1
C C41 0.5046(3) 0.3245(4) 0.6758(7) 0.068(2) Uani d 1
H H41A 0.5431 0.3225 0.6788 0.102 Uiso calc 1
H H41B 0.5027 0.3480 0.7343 0.102 Uiso calc 1
H H41C 0.5039 0.3453 0.6129 0.102 Uiso calc 1
C C51 0.4964(3) 0.2122(3) 0.5650(5) 0.0502(15) Uani d 1
H H51A 0.5335 0.2536 0.5521 0.060 Uiso calc 1
H H51B 0.4887 0.1867 0.5030 0.060 Uiso calc 1
C C61 0.5117(4) 0.1801(4) 0.6554(7) 0.079(3) Uani d 1
H H61A 0.5105 0.1994 0.7197 0.119 Uiso calc 1
H H61B 0.5533 0.1855 0.6457 0.119 Uiso calc 1
H H61C 0.4807 0.1356 0.6570 0.119 Uiso calc 1
C C71 0.4329(3) 0.2544(3) 0.4953(4) 0.0529(17) Uani d 1
H H71A 0.4717 0.2952 0.4875 0.063 Uiso calc 1
H H71B 0.3986 0.2627 0.5100 0.063 Uiso calc 1
C C81 0.4186(5) 0.2170(4) 0.3908(6) 0.068(2) Uani d 1
H H81A 0.4553 0.2146 0.3698 0.101 Uiso calc 1
H H81B 0.4084 0.2386 0.3384 0.101 Uiso calc 1
H H81C 0.3832 0.1747 0.4001 0.101 Uiso calc 1
N N2 0.2260(2) 0.10845(19) 0.0871(4) 0.0263(12) Uani d 1
C C12 0.2195(3) 0.1384(3) 0.1860(4) 0.0383(13) Uani d 1
H H12A 0.2171 0.1119 0.2439 0.046 Uiso calc 1
H H12B 0.2577 0.1795 0.1948 0.046 Uiso calc 1
C C22 0.1629(3) 0.1479(4) 0.1904(5) 0.058(2) Uani d 1
H H22A 0.1684 0.1801 0.1416 0.088 Uiso calc 1
H H22B 0.1590 0.1609 0.2590 0.088 Uiso calc 1
H H22C 0.1251 0.1086 0.1735 0.088 Uiso calc 1
C C32 0.2836(2) 0.1016(2) 0.0990(4) 0.0308(12) Uani d 1
H H32A 0.2851 0.0772 0.0406 0.037 Uiso calc 1
H H32B 0.2782 0.0767 0.1610 0.037 Uiso calc 1
C C42 0.3474(3) 0.1622(3) 0.1062(5) 0.0462(17) Uani d 1
H H42A 0.3521 0.1895 0.0491 0.069 Uiso calc 1
H H42B 0.3808 0.1519 0.1040 0.069 Uiso calc 1
H H42C 0.3498 0.1835 0.1702 0.069 Uiso calc 1
C C52 0.1688(3) 0.0441(3) 0.0678(5) 0.0374(13) Uani d 1
H H52A 0.1323 0.0496 0.0572 0.045 Uiso calc 1
H H52B 0.1757 0.0272 0.0041 0.045 Uiso calc 1
C C62 0.1532(3) -0.0035(4) 0.1507(4) 0.0465(15) Uani d 1
H H62A 0.1907 -0.0052 0.1690 0.070 Uiso calc 1
H H62B 0.1209 -0.0445 0.1265 0.070 Uiso calc 1
H H62C 0.1378 0.0083 0.2104 0.070 Uiso calc 1
C C72 0.2332(3) 0.1518(2) -0.0031(4) 0.0332(13) Uani d 1
H H72A 0.1942 0.1536 -0.0088 0.040 Uiso calc 1
H H72B 0.2672 0.1944 0.0132 0.040 Uiso calc 1
C C82 0.2465(3) 0.1341(3) -0.1035(5) 0.0443(16) Uani d 1
H H82A 0.2849 0.1319 -0.0994 0.066 Uiso calc 1
H H82B 0.2517 0.1653 -0.1542 0.066 Uiso calc 1
H H82C 0.2118 0.0933 -0.1234 0.066 Uiso calc 1
N N3 0.5579(2) 0.1076(2) 0.0842(4) 0.0273(12) Uani d 1
C C13 0.5644(3) 0.0495(3) 0.0986(5) 0.0533(18) Uani d 1
H H13A 0.5894 0.0548 0.1603 0.064 Uiso calc 1
H H13B 0.5871 0.0455 0.0398 0.064 Uiso calc 1
C C23 0.5005(4) -0.0111(4) 0.1086(5) 0.066(3) Uani d 1
H H23A 0.4752 -0.0051 0.1597 0.098 Uiso calc 1
H H23B 0.5070 -0.0454 0.1294 0.098 Uiso calc 1
H H23C 0.4789 -0.0210 0.0430 0.098 Uiso calc 1
C C33 0.5298(3) 0.1180(3) 0.1804(5) 0.0462(15) Uani d 1
H H33A 0.4894 0.0799 0.1942 0.055 Uiso calc 1
H H33B 0.5579 0.1240 0.2382 0.055 Uiso calc 1
C C43 0.5193(3) 0.1730(3) 0.1758(7) 0.058(2) Uani d 1
H H43A 0.5592 0.2117 0.1853 0.086 Uiso calc 1
H H43B 0.4903 0.1692 0.2295 0.086 Uiso calc 1
H H43C 0.5018 0.1738 0.1095 0.086 Uiso calc 1
C C53 0.6236(2) 0.1631(3) 0.0666(5) 0.0461(14) Uani d 1
H H53A 0.6403 0.1553 0.0034 0.055 Uiso calc 1
H H53B 0.6201 0.2007 0.0554 0.055 Uiso calc 1
C C63 0.6709(4) 0.1771(4) 0.1517(6) 0.067(3) Uani d 1
H H63A 0.6505 0.1716 0.2176 0.101 Uiso calc 1
H H63B 0.7053 0.2201 0.1453 0.101 Uiso calc 1
H H63C 0.6874 0.1485 0.1466 0.101 Uiso calc 1
C C73 0.5187(3) 0.1018(3) -0.0061(4) 0.0452(14) Uani d 1
H H73A 0.5179 0.1412 -0.0139 0.054 Uiso calc 1
H H73B 0.4754 0.0682 0.0071 0.054 Uiso calc 1
C C83 0.5414(4) 0.0874(6) -0.1086(6) 0.065(2) Uani d 1
H H83A 0.5829 0.1220 -0.1254 0.098 Uiso calc 1
H H83B 0.5121 0.0821 -0.1630 0.098 Uiso calc 1
H H83C 0.5433 0.0490 -0.1013 0.098 Uiso calc 1
Fe Fe1 0.33737(4) 0.00273(4) 0.33582(7) 0.0309(3) Uani d 1
Cl Cl11 0.34314(9) -0.00199(9) 0.16880(12) 0.0561(5) Uani d 1
Cl Cl21 0.28054(8) 0.04653(8) 0.37520(14) 0.0416(4) Uani d 1
Cl Cl31 0.29398(9) -0.09301(9) 0.39937(15) 0.0476(4) Uani d 1
Cl Cl41 0.43228(9) 0.06036(9) 0.39996(15) 0.0495(5) Uani d 1
Fe Fe2 0.33198(4) 0.00257(4) 0.83363(8) 0.0343(3) Uani d 1
Cl Cl12 0.31821(9) -0.00591(9) 0.66663(12) 0.0527(4) Uani d 1
Cl Cl22 0.23922(8) -0.03776(9) 0.90686(15) 0.0445(4) Uani d 1
Cl Cl32 0.37979(9) -0.04888(9) 0.87898(15) 0.0477(5) Uani d 1
Cl Cl42 0.38968(9) 0.10216(8) 0.87606(16) 0.0490(5) Uani d 1
Fe Fe3 0.6667 0.3333 0.35736(15) 0.0378(5) Uani d 1
Cl Cl13 0.6667 0.3333 0.1895(3) 0.0494(11) Uani d 1
Cl Cl23 0.62767(10) 0.23610(10) 0.41246(14) 0.0596(6) Uani d 1
Fe Fe4 0.0000 0.0000 0.86279(12) 0.0346(4) Uani d 1
Cl Cl14 0.0000 0.0000 0.6938(2) 0.0467(8) Uani d 1
Cl Cl24 0.06233(8) 0.09662(9) 0.91781(13) 0.0459(4) Uani d 1
Fe Fe5 0.6667 0.3333 0.85790(15) 0.0395(5) Uani d 1
Cl Cl15 0.6667 0.3333 0.6898(3) 0.0532(11) Uani d 1
Cl Cl25 0.56964(10) 0.27434(10) 0.91285(14) 0.0594(5) Uani d 1

loop_
_atom_site_aniso_label
_atom_site_aniso_U_11
_atom_site_aniso_U_22
_atom_site_aniso_U_33
_atom_site_aniso_U_12
_atom_site_aniso_U_13
_atom_site_aniso_U_23
N1 0.036(3) 0.024(3) 0.031(3) 0.014(2) 0.007(2) 0.006(2)
C11 0.048(4) 0.042(4) 0.053(4) 0.006(3) 0.000(3) 0.000(3)
C21 0.041(5) 0.055(5) 0.073(6) 0.005(3) 0.013(4) 0.007(4)
C31 0.076(5) 0.067(4) 0.045(3) 0.042(4) -0.006(4) -0.023(3)
C41 0.050(4) 0.046(4) 0.098(6) 0.017(4) 0.000(4) -0.027(5)
C51 0.043(4) 0.046(4) 0.065(4) 0.025(3) 0.012(3) 0.000(3)
C61 0.092(7) 0.089(7) 0.090(6) 0.070(6) -0.026(5) 0.007(5)
C71 0.064(5) 0.042(4) 0.043(3) 0.020(3) -0.002(3) 0.006(3)
C81 0.095(8) 0.075(6) 0.032(4) 0.042(6) -0.003(4) -0.007(4)
N2 0.030(3) 0.023(2) 0.025(2) 0.013(2) -0.001(2) -0.006(2)
C12 0.036(3) 0.039(3) 0.035(3) 0.016(3) -0.008(3) -0.008(3)
C22 0.068(5) 0.062(5) 0.050(3) 0.036(4) 0.007(3) -0.006(3)
C32 0.024(3) 0.029(3) 0.040(3) 0.013(2) -0.012(2) -0.002(2)
C42 0.036(4) 0.036(3) 0.058(4) 0.012(3) -0.008(3) -0.003(3)
C52 0.033(3) 0.035(3) 0.040(3) 0.014(3) -0.001(3) 0.000(3)
C62 0.033(4) 0.040(3) 0.063(4) 0.016(3) -0.001(3) 0.001(4)
C72 0.030(3) 0.023(3) 0.041(3) 0.009(2) -0.010(3) -0.006(2)
C82 0.058(4) 0.034(3) 0.041(3) 0.023(3) -0.003(3) 0.007(3)
N3 0.031(3) 0.024(3) 0.028(3) 0.015(2) -0.002(2) 0.001(2)
C13 0.079(5) 0.069(5) 0.038(3) 0.058(4) -0.010(3) -0.007(3)
C23 0.100(7) 0.028(4) 0.069(6) 0.031(4) 0.003(4) 0.011(4)
C33 0.051(4) 0.061(4) 0.037(3) 0.035(3) 0.013(3) -0.006(3)
C43 0.043(4) 0.044(4) 0.089(5) 0.025(3) 0.005(4) -0.018(4)
C53 0.028(3) 0.041(3) 0.061(4) 0.011(3) 0.009(3) 0.007(3)
C63 0.040(4) 0.081(6) 0.057(4) 0.013(4) -0.018(4) -0.002(4)
C73 0.044(4) 0.059(4) 0.042(3) 0.033(3) -0.011(3) 0.000(3)
C83 0.067(5) 0.109(7) 0.032(4) 0.053(5) -0.004(3) -0.013(5)
Fe1 0.0328(5) 0.0332(5) 0.0268(4) 0.0165(4) -0.0002(4) 0.0014(4)
Cl11 0.0794(12) 0.0780(13) 0.0277(8) 0.0518(12) 0.0004(7) -0.0016(8)
Cl21 0.0432(10) 0.0404(9) 0.0459(9) 0.0243(8) 0.0004(7) -0.0003(7)
Cl31 0.0504(9) 0.0358(9) 0.0573(11) 0.0221(8) 0.0105(8) 0.0082(7)
Cl41 0.0374(9) 0.0486(10) 0.0571(10) 0.0176(8) -0.0069(8) 0.0024(9)
Fe2 0.0337(6) 0.0336(5) 0.0368(5) 0.0177(4) 0.0006(3) -0.0005(4)
Cl12 0.0534(9) 0.0697(12) 0.0363(8) 0.0318(8) 0.0007(7) 0.0003(8)
Cl22 0.0379(9) 0.0491(10) 0.0438(8) 0.0198(8) 0.0093(8) 0.0003(8)
Cl32 0.0459(10) 0.0447(9) 0.0596(11) 0.0279(8) -0.0059(8) 0.0020(8)
Cl42 0.0452(10) 0.0340(9) 0.0617(11) 0.0151(8) -0.0001(8) -0.0057(8)
Fe3 0.0386(8) 0.0386(8) 0.0361(13) 0.0193(4) 0.000 0.000
Cl13 0.0560(16) 0.0560(16) 0.036(2) 0.0280(8) 0.000 0.000
Cl23 0.0746(13) 0.0447(10) 0.0542(11) 0.0260(10) 0.0034(10) 0.0066(9)
Fe4 0.0342(5) 0.0342(5) 0.0354(10) 0.0171(3) 0.000 0.000
Cl14 0.0519(11) 0.0519(11) 0.0364(16) 0.0260(6) 0.000 0.000
Cl24 0.0437(10) 0.0397(9) 0.0483(9) 0.0164(8) -0.0039(9) -0.0083(8)
Fe5 0.0412(8) 0.0412(8) 0.0360(12) 0.0206(4) 0.000 0.000
Cl15 0.0615(16) 0.0615(16) 0.037(2) 0.0308(8) 0.000 0.000
Cl25 0.0461(9) 0.0654(13) 0.0559(11) 0.0197(9) 0.0096(9) 0.0039(10)

loop_
_atom_type_symbol
_atom_type_description
_atom_type_scat_dispersion_real
_atom_type_scat_dispersion_imag
_atom_type_scat_source
C C 0.0033 0.0016 'International Tables Vol C Tables 4.2.6.8 and 6.1.1.4'
H H 0.0000 0.0000 'International Tables Vol C Tables 4.2.6.8 and 6.1.1.4'
Cl Cl 0.1484 0.1585 'International Tables Vol C Tables 4.2.6.8 and 6.1.1.4'
Fe Fe 0.3463 0.8444 'International Tables Vol C Tables 4.2.6.8 and 6.1.1.4'
N N 0.0061 0.0033 'International Tables Vol C Tables 4.2.6.8 and 6.1.1.4'

loop_
_diffrn_orient_matrix_type
_diffrn_orient_matrix_UB_11
_diffrn_orient_matrix_UB_12
_diffrn_orient_matrix_UB_13
_diffrn_orient_matrix_UB_21
_diffrn_orient_matrix_UB_22
_diffrn_orient_matrix_UB_23
_diffrn_orient_matrix_UB_31
_diffrn_orient_matrix_UB_32
_diffrn_orient_matrix_UB_33
'Nonius RMAT' -0.0007468 0.0364094 -0.0331586 -0.0437700 -0.0289410 -0.0250654 -0.0173985 0.0074731 0.0644811

loop_
_geom_angle_atom_site_label_1
_geom_angle_atom_site_label_2
_geom_angle_atom_site_label_3
_geom_angle_site_symmetry_1
_geom_angle_site_symmetry_3
_geom_angle
_geom_angle_publ_flag
C71 N1 C31 . . 108.2(4) ?
C71 N1 C51 . . 109.3(5) ?
C31 N1 C51 . . 111.6(5) ?
C71 N1 C11 . . 110.5(5) ?
C31 N1 C11 . . 108.9(5) ?
C51 N1 C11 . . 108.4(4) ?
C21 C11 N1 . . 115.2(5) ?
C21 C11 H11A . . 108.5 ?
N1 C11 H11A . . 108.5 ?
C21 C11 H11B . . 108.5 ?
N1 C11 H11B . . 108.5 ?
H11A C11 H11B . . 107.5 ?
C11 C21 H21A . . 109.5 ?
C11 C21 H21B . . 109.5 ?
H21A C21 H21B . . 109.5 ?
C11 C21 H21C . . 109.5 ?
H21A C21 H21C . . 109.5 ?
H21B C21 H21C . . 109.5 ?
N1 C31 C41 . . 114.5(6) ?
N1 C31 H31A . . 108.6 ?
C41 C31 H31A . . 108.6 ?
N1 C31 H31B . . 108.6 ?
C41 C31 H31B . . 108.6 ?
H31A C31 H31B . . 107.6 ?
C31 C41 H41A . . 109.5 ?
C31 C41 H41B . . 109.5 ?
H41A C41 H41B . . 109.5 ?
C31 C41 H41C . . 109.5 ?
H41A C41 H41C . . 109.5 ?
H41B C41 H41C . . 109.5 ?
N1 C51 C61 . . 114.5(6) ?
N1 C51 H51A . . 108.6 ?
C61 C51 H51A . . 108.6 ?
N1 C51 H51B . . 108.6 ?
C61 C51 H51B . . 108.6 ?
H51A C51 H51B . . 107.6 ?
C51 C61 H61A . . 109.5 ?
C51 C61 H61B . . 109.5 ?
H61A C61 H61B . . 109.5 ?
C51 C61 H61C . . 109.5 ?
H61A C61 H61C . . 109.5 ?
H61B C61 H61C . . 109.5 ?
N1 C71 C81 . . 113.5(5) ?
N1 C71 H71A . . 108.9 ?
C81 C71 H71A . . 108.9 ?
N1 C71 H71B . . 108.9 ?
C81 C71 H71B . . 108.9 ?
H71A C71 H71B . . 107.7 ?
C71 C81 H81A . . 109.5 ?
C71 C81 H81B . . 109.5 ?
H81A C81 H81B . . 109.5 ?
C71 C81 H81C . . 109.5 ?
H81A C81 H81C . . 109.5 ?
H81B C81 H81C . . 109.5 ?
C32 N2 C52 . . 109.3(4) ?
C32 N2 C12 . . 107.1(5) ?
C52 N2 C12 . . 112.0(5) ?
C32 N2 C72 . . 111.5(4) ?
C52 N2 C72 . . 108.6(4) ?
C12 N2 C72 . . 108.4(4) ?
C22 C12 N2 . . 115.3(5) ?
C22 C12 H12A . . 108.4 ?
N2 C12 H12A . . 108.4 ?
C22 C12 H12B . . 108.4 ?
N2 C12 H12B . . 108.4 ?
H12A C12 H12B . . 107.5 ?
C12 C22 H22A . . 109.5 ?
C12 C22 H22B . . 109.5 ?
H22A C22 H22B . . 109.5 ?
C12 C22 H22C . . 109.5 ?
H22A C22 H22C . . 109.5 ?
H22B C22 H22C . . 109.5 ?
N2 C32 C42 . . 117.3(5) ?
N2 C32 H32A . . 108.0 ?
C42 C32 H32A . . 108.0 ?
N2 C32 H32B . . 108.0 ?
C42 C32 H32B . . 108.0 ?
H32A C32 H32B . . 107.2 ?
C32 C42 H42A . . 109.5 ?
C32 C42 H42B . . 109.5 ?
H42A C42 H42B . . 109.5 ?
C32 C42 H42C . . 109.5 ?
H42A C42 H42C . . 109.5 ?
H42B C42 H42C . . 109.5 ?
C62 C52 N2 . . 115.8(5) ?
C62 C52 H52A . . 108.3 ?
N2 C52 H52A . . 108.3 ?
C62 C52 H52B . . 108.3 ?
N2 C52 H52B . . 108.3 ?
H52A C52 H52B . . 107.4 ?
C52 C62 H62A . . 109.5 ?
C52 C62 H62B . . 109.5 ?
H62A C62 H62B . . 109.5 ?
C52 C62 H62C . . 109.5 ?
H62A C62 H62C . . 109.5 ?
H62B C62 H62C . . 109.5 ?
C82 C72 N2 . . 116.3(4) ?
C82 C72 H72A . . 108.2 ?
N2 C72 H72A . . 108.2 ?
C82 C72 H72B . . 108.2 ?
N2 C72 H72B . . 108.2 ?
H72A C72 H72B . . 107.4 ?
C72 C82 H82A . . 109.5 ?
C72 C82 H82B . . 109.5 ?
H82A C82 H82B . . 109.5 ?
C72 C82 H82C . . 109.5 ?
H82A C82 H82C . . 109.5 ?
H82B C82 H82C . . 109.5 ?
C73 N3 C33 . . 110.3(4) ?
C73 N3 C53 . . 108.2(5) ?
C33 N3 C53 . . 110.1(5) ?
C73 N3 C13 . . 112.0(5) ?
C33 N3 C13 . . 109.0(5) ?
C53 N3 C13 . . 107.2(4) ?
N3 C13 C23 . . 112.5(5) ?
N3 C13 H13A . . 109.1 ?
C23 C13 H13A . . 109.1 ?
N3 C13 H13B . . 109.1 ?
C23 C13 H13B . . 109.1 ?
H13A C13 H13B . . 107.8 ?
C13 C23 H23A . . 109.5 ?
C13 C23 H23B . . 109.5 ?
H23A C23 H23B . . 109.5 ?
C13 C23 H23C . . 109.5 ?
H23A C23 H23C . . 109.5 ?
H23B C23 H23C . . 109.5 ?
C43 C33 N3 . . 114.6(6) ?
C43 C33 H33A . . 108.6 ?
N3 C33 H33A . . 108.6 ?
C43 C33 H33B . . 108.6 ?
N3 C33 H33B . . 108.6 ?
H33A C33 H33B . . 107.6 ?
C33 C43 H43A . . 109.5 ?
C33 C43 H43B . . 109.5 ?
H43A C43 H43B . . 109.5 ?
C33 C43 H43C . . 109.5 ?
H43A C43 H43C . . 109.5 ?
H43B C43 H43C . . 109.5 ?
C63 C53 N3 . . 116.2(5) ?
C63 C53 H53A . . 108.2 ?
N3 C53 H53A . . 108.2 ?
C63 C53 H53B . . 108.2 ?
N3 C53 H53B . . 108.2 ?
H53A C53 H53B . . 107.4 ?
C53 C63 H63A . . 109.5 ?
C53 C63 H63B . . 109.5 ?
H63A C63 H63B . . 109.5 ?
C53 C63 H63C . . 109.5 ?
H63A C63 H63C . . 109.5 ?
H63B C63 H63C . . 109.5 ?
N3 C73 C83 . . 114.6(5) ?
N3 C73 H73A . . 108.6 ?
C83 C73 H73A . . 108.6 ?
N3 C73 H73B . . 108.6 ?
C83 C73 H73B . . 108.6 ?
H73A C73 H73B . . 107.6 ?
C73 C83 H83A . . 109.5 ?
C73 C83 H83B . . 109.5 ?
H83A C83 H83B . . 109.5 ?
C73 C83 H83C . . 109.5 ?
H83A C83 H83C . . 109.5 ?
H83B C83 H83C . . 109.5 ?
Cl11 Fe1 Cl41 . . 109.70(9) y
Cl11 Fe1 Cl31 . . 109.15(8) y
Cl41 Fe1 Cl31 . . 109.56(8) y
Cl11 Fe1 Cl21 . . 109.33(8) y
Cl41 Fe1 Cl21 . . 108.82(8) y
Cl31 Fe1 Cl21 . . 110.26(7) y
Cl32 Fe2 Cl22 . . 110.84(8) y
Cl32 Fe2 Cl42 . . 109.88(7) y
Cl22 Fe2 Cl42 . . 109.76(8) y
Cl32 Fe2 Cl12 . . 108.32(8) y
Cl22 Fe2 Cl12 . . 108.24(8) y
Cl42 Fe2 Cl12 . . 109.76(8) y
Cl13 Fe3 Cl23 . . 109.07(7) y
Cl13 Fe3 Cl23 . 3_655 109.07(7) ?
Cl23 Fe3 Cl23 . 3_655 109.87(7) y
Cl13 Fe3 Cl23 . 5_665 109.07(7) ?
Cl23 Fe3 Cl23 . 5_665 109.87(7) ?
Cl23 Fe3 Cl23 3_655 5_665 109.87(7) ?
Cl24 Fe4 Cl24 . 3 109.91(6) y
Cl24 Fe4 Cl24 . 5 109.91(6) ?
Cl24 Fe4 Cl24 3 5 109.91(6) ?
Cl24 Fe4 Cl14 . . 109.03(6) y
Cl24 Fe4 Cl14 3 . 109.03(6) ?
Cl24 Fe4 Cl14 5 . 109.03(6) ?
Cl15 Fe5 Cl25 . 3_655 109.04(8) ?
Cl15 Fe5 Cl25 . 5_665 109.04(8) ?
Cl25 Fe5 Cl25 3_655 5_665 109.90(7) ?
Cl15 Fe5 Cl25 . . 109.04(8) y
Cl25 Fe5 Cl25 3_655 . 109.90(7) y
Cl25 Fe5 Cl25 5_665 . 109.90(7) ?

loop_
_geom_bond_atom_site_label_1
_geom_bond_atom_site_label_2
_geom_bond_site_symmetry_2
_geom_bond_distance
_geom_bond_publ_flag
N1 C71 . 1.476(8) ?
N1 C31 . 1.494(8) ?
N1 C51 . 1.511(7) ?
N1 C11 . 1.521(7) ?
C11 C21 . 1.505(10) ?
C11 H11A . 0.9800 ?
C11 H11B . 0.9800 ?
C21 H21A . 0.9700 ?
C21 H21B . 0.9700 ?
C21 H21C . 0.9700 ?
C31 C41 . 1.514(10) ?
C31 H31A . 0.9800 ?
C31 H31B . 0.9800 ?
C41 H41A . 0.9700 ?
C41 H41B . 0.9700 ?
C41 H41C . 0.9700 ?
C51 C61 . 1.562(10) ?
C51 H51A . 0.9800 ?
C51 H51B . 0.9800 ?
C61 H61A . 0.9700 ?
C61 H61B . 0.9700 ?
C61 H61C . 0.9700 ?
C71 C81 . 1.581(9) ?
C71 H71A . 0.9800 ?
C71 H71B . 0.9800 ?
C81 H81A . 0.9700 ?
C81 H81B . 0.9700 ?
C81 H81C . 0.9700 ?
N2 C32 . 1.511(6) ?
N2 C52 . 1.518(6) ?
N2 C12 . 1.531(7) ?
N2 C72 . 1.536(7) ?
C12 C22 . 1.519(9) ?
C12 H12A . 0.9800 ?
C12 H12B . 0.9800 ?
C22 H22A . 0.9700 ?
C22 H22B . 0.9700 ?
C22 H22C . 0.9700 ?
C32 C42 . 1.528(8) ?
C32 H32A . 0.9800 ?
C32 H32B . 0.9800 ?
C42 H42A . 0.9700 ?
C42 H42B . 0.9700 ?
C42 H42C . 0.9700 ?
C52 C62 . 1.493(8) ?
C52 H52A . 0.9800 ?
C52 H52B . 0.9800 ?
C62 H62A . 0.9700 ?
C62 H62B . 0.9700 ?
C62 H62C . 0.9700 ?
C72 C82 . 1.467(8) ?
C72 H72A . 0.9800 ?
C72 H72B . 0.9800 ?
C82 H82A . 0.9700 ?
C82 H82B . 0.9700 ?
C82 H82C . 0.9700 ?
N3 C73 . 1.481(7) ?
N3 C33 . 1.512(7) ?
N3 C53 . 1.518(7) ?
N3 C13 . 1.523(7) ?
C13 C23 . 1.532(10) ?
C13 H13A . 0.9800 ?
C13 H13B . 0.9800 ?
C23 H23A . 0.9700 ?
C23 H23B . 0.9700 ?
C23 H23C . 0.9700 ?
C33 C43 . 1.495(9) ?
C33 H33A . 0.9800 ?
C33 H33B . 0.9800 ?
C43 H43A . 0.9700 ?
C43 H43B . 0.9700 ?
C43 H43C . 0.9700 ?
C53 C63 . 1.515(9) ?
C53 H53A . 0.9800 ?
C53 H53B . 0.9800 ?
C63 H63A . 0.9700 ?
C63 H63B . 0.9700 ?
C63 H63C . 0.9700 ?
C73 C83 . 1.555(9) ?
C73 H73A . 0.9800 ?
C73 H73B . 0.9800 ?
C83 H83A . 0.9700 ?
C83 H83B . 0.9700 ?
C83 H83C . 0.9700 ?
Fe1 Cl11 . 2.1886(17) y
Fe1 Cl41 . 2.196(2) y
Fe1 Cl31 . 2.198(2) y
Fe1 Cl21 . 2.2026(18) y
Fe2 Cl32 . 2.189(2) y
Fe2 Cl22 . 2.1933(18) y
Fe2 Cl42 . 2.1940(19) y
Fe2 Cl12 . 2.1968(19) y
Fe3 Cl13 . 2.188(4) y
Fe3 Cl23 . 2.198(2) y
Fe3 Cl23 3_655 2.198(2) ?
Fe3 Cl23 5_665 2.198(2) ?
Fe4 Cl24 . 2.1999(19) y
Fe4 Cl24 3 2.1999(19) ?
Fe4 Cl24 5 2.1999(19) ?
Fe4 Cl14 . 2.202(4) y
Fe5 Cl15 . 2.191(4) y
Fe5 Cl25 3_655 2.196(2) ?
Fe5 Cl25 5_665 2.196(2) ?
Fe5 Cl25 . 2.196(2) y

loop_
_geom_torsion_atom_site_label_1
_geom_torsion_atom_site_label_2
_geom_torsion_atom_site_label_3
_geom_torsion_atom_site_label_4
_geom_torsion
C71 N1 C11 C21 -57.5(8)
C31 N1 C11 C21 61.2(8)
C51 N1 C11 C21 -177.2(6)
C71 N1 C31 C41 -59.3(8)
C51 N1 C31 C41 60.9(7)
C11 N1 C31 C41 -179.4(6)
C71 N1 C51 C61 176.9(6)
C31 N1 C51 C61 57.4(7)
C11 N1 C51 C61 -62.6(8)
C31 N1 C71 C81 -175.4(7)
C51 N1 C71 C81 62.9(8)
C11 N1 C71 C81 -56.3(8)
C32 N2 C12 C22 -178.5(5)
C52 N2 C12 C22 -58.7(7)
C72 N2 C12 C22 61.1(6)
C52 N2 C32 C42 172.9(5)
C12 N2 C32 C42 -65.6(6)
C72 N2 C32 C42 52.8(7)
C32 N2 C52 C62 60.7(7)
C12 N2 C52 C62 -57.9(7)
C72 N2 C52 C62 -177.5(5)
C32 N2 C72 C82 56.3(6)
C52 N2 C72 C82 -64.2(6)
C12 N2 C72 C82 174.0(5)
C73 N3 C13 C23 -56.9(7)
C33 N3 C13 C23 65.5(6)
C53 N3 C13 C23 -175.4(5)
C73 N3 C33 C43 -55.2(7)
C53 N3 C33 C43 64.1(6)
C13 N3 C33 C43 -178.5(6)
C73 N3 C53 C63 179.5(6)
C33 N3 C53 C63 58.9(7)
C13 N3 C53 C63 -59.5(7)
C33 N3 C73 C83 -176.9(7)
C53 N3 C73 C83 62.7(8)
C13 N3 C73 C83 -55.3(8)
